data_2014270
loop_
_publ_author_name
'Batten, Michael P.'
'Canty, Allan J.'
'Cavell, Kingsley J.'
'R\"uther, Thomas'
'Skelton, Brian W.'
'White, Allan H.'

_publ_section_title
;Bis[tris(1-methyl-1<i>H</i>-imidazol-2-yl)phosphine-\k^3^<i>N</i>^3^]iron(II)
 tetrachloroferrate(II) methanol tetrasolvate (<i>ca</i> 153K) and
 bis[tris(1-methyl-1<i>H</i>-imidazol-2-yl)methanol-\k^3^<i>N</i>^3^]iron(III)
 bis[tetrachloroferrate(III)] chloride (redetermination, <i>ca</i> 153K)
;
_journal_issue 7
_journal_name_full 'Acta Crystallographica Section C'
_journal_page_first m311
_journal_page_last m313
_journal_paper_doi 10.1107/S0108270104010868
_journal_volume 60
_journal_year 2004
_chemical_formula_iupac '[Fe (C12 H15 N6 P1)] [Fe Cl4], 4C H4 O'
_chemical_formula_moiety 'C24 H30 Fe N12 P2 2+, Cl4 Fe 2-, 4C H4 O'
_chemical_formula_sum 'C28 H46 Cl4 Fe2 N12 O4 P2'
_chemical_formula_weight 930.21
_space_group_IT_number 60
_symmetry_cell_setting orthorhombic
_symmetry_space_group_name_Hall '-P 2n 2ab'
_symmetry_space_group_name_H-M 'P b c n'
_atom_sites_solution_hydrogens difmap
_atom_sites_solution_primary direct
_atom_sites_solution_secondary difmap
_cell_angle_alpha 90.00000
_cell_angle_beta 90.00000
_cell_angle_gamma 90.00000
_cell_formula_units_Z 4
_cell_length_a 16.9011(10)
_cell_length_b 12.9824(8)
_cell_length_c 18.3248(11)
_cell_measurement_reflns_used 6152
_cell_measurement_temperature 150(2)
_cell_measurement_theta_max 37.2
_cell_measurement_theta_min 2.6
_cell_volume 4020.8(4)
_computing_cell_refinement 'SAINT (Siemens, 1995)'
_computing_data_collection 'SMART (Siemens, 1995)'
_computing_data_reduction SAINT
_computing_molecular_graphics Xtal3.5
_computing_publication_material 'BONDLA and CIFIO in Xtal3.5 '
_computing_structure_refinement 'CRYLSQ in Xtal3.5 '
_computing_structure_solution
;
Xtal3.5 (Hall et al., 1995)
;
_diffrn_ambient_temperature 150(2)
_diffrn_measured_fraction_theta_full 1.0
_diffrn_measured_fraction_theta_max 1.0
_diffrn_measurement_device_type
;
Bruker SMART CCD diffractometer
;
_diffrn_measurement_method '\w scans'
_diffrn_radiation_monochromator graphite
_diffrn_radiation_source 'sealed tube'
_diffrn_radiation_type 'Mo K\a'
_diffrn_radiation_wavelength .71073
_diffrn_reflns_av_R_equivalents .051
_diffrn_reflns_av_sigmaI/netI .116
_diffrn_reflns_limit_h_max 28
_diffrn_reflns_limit_h_min -28
_diffrn_reflns_limit_k_max 22
_diffrn_reflns_limit_k_min -22
_diffrn_reflns_limit_l_max 31
_diffrn_reflns_limit_l_min -31
_diffrn_reflns_number 82795
_diffrn_reflns_theta_full 37.5
_diffrn_reflns_theta_max 37.5
_diffrn_reflns_theta_min 1.98
_diffrn_standards_decay_% 0
_diffrn_standards_number 0
_exptl_absorpt_coefficient_mu 1.117
_exptl_absorpt_correction_T_max .83
_exptl_absorpt_correction_T_min .69
_exptl_absorpt_correction_type multi-scan
_exptl_absorpt_process_details
;
 SADABS; Sheldrick, 1996
;
_exptl_crystal_colour red
_exptl_crystal_density_diffrn 1.537
_exptl_crystal_density_method 'not measured'
_exptl_crystal_description prism
_exptl_crystal_F_000 1920
_exptl_crystal_size_max .2
_exptl_crystal_size_mid .2
_exptl_crystal_size_min .15
_refine_diff_density_max .962
_refine_diff_density_min -.632
_refine_ls_extinction_method none
_refine_ls_goodness_of_fit_all .891
_refine_ls_goodness_of_fit_ref .976
_refine_ls_hydrogen_treatment noref
_refine_ls_matrix_type full
_refine_ls_number_constraints 0
_refine_ls_number_parameters 237
_refine_ls_number_reflns 6611
_refine_ls_number_restraints 0
_refine_ls_R_factor_all .08
_refine_ls_R_factor_gt .04
_refine_ls_shift/su_max .002
_refine_ls_shift/su_mean .0002
_refine_ls_structure_factor_coef F
_refine_ls_weighting_details
;
  w = 1/(\s^2^(F) +  0.0003F^2^)
;
_refine_ls_weighting_scheme calc
_refine_ls_wR_factor_all .049
_refine_ls_wR_factor_ref .042
_reflns_number_gt 6611
_reflns_number_total 10596
_reflns_threshold_expression I>2\s(I)
_cod_data_source_file ta1445.cif
_cod_data_source_block I
_cod_original_sg_symbol_Hall -p_2n_2ab
_cod_original_sg_symbol_H-M P_b_c_n
_cod_database_code 2014270

loop_
_symmetry_equiv_pos_as_xyz
+x,+y,+z
1/2-x,1/2-y,1/2+z
1/2+x,1/2-y,-z
-x,+y,1/2-z
-x,-y,-z
1/2+x,1/2+y,1/2-z
1/2-x,1/2+y,+z
+x,-y,1/2+z

loop_
_atom_site_label
_atom_site_fract_x
_atom_site_fract_y
_atom_site_fract_z
_atom_site_U_iso_or_equiv
_atom_site_adp_type
_atom_site_calc_flag
_atom_site_calc_attached_atom
_atom_site_occupancy
_atom_site_disorder_assembly
_atom_site_disorder_group
Fe1 .00000 .00000 .00000 .01308(11) Uani ? ? 1.00000 ? ?
Fe2 .00000 .41731(3) .25000 .02327(15) Uani ? ? 1.00000 ? ?
Cl1 .00511(3) .33017(4) .14210(3) .0377(2) Uani ? ? 1.00000 ? ?
Cl2 -.11287(4) .52486(5) .24682(3) .0493(3) Uani ? ? 1.00000 ? ?
P -.14545(2) .18589(3) .01272(2) .01742(16) Uani ? ? 1.00000 ? ?
N11 .01035(8) .14697(10) -.02833(7) .0167(5) Uani ? ? 1.00000 ? ?
C12 -.04768(9) .21620(12) -.02228(8) .0168(6) Uani ? ? 1.00000 ? ?
N13 -.02354(9) .30974(11) -.04555(8) .0207(6) Uani ? ? 1.00000 ? ?
C131 -.06915(12) .40508(14) -.04378(11) .0286(9) Uani ? ? 1.00000 ? ?
C14 .05379(11) .30020(14) -.06651(11) .0265(8) Uani ? ? 1.00000 ? ?
C15 .07426(10) .19997(14) -.05609(10) .0235(8) Uani ? ? 1.00000 ? ?
N21 -.05468(8) .04385(10) .09007(7) .0161(5) Uani ? ? 1.00000 ? ?
C22 -.10981(9) .11748(12) .09282(8) .0168(6) Uani ? ? 1.00000 ? ?
N23 -.13417(8) .13183(11) .16258(7) .0210(6) Uani ? ? 1.00000 ? ?
C231 -.19012(12) .20871(16) .18929(10) .0306(9) Uani ? ? 1.00000 ? ?
C24 -.09291(11) .06488(15) .20560(9) .0256(8) Uani ? ? 1.00000 ? ?
C25 -.04424(10) .01043(14) .16064(8) .0216(7) Uani ? ? 1.00000 ? ?
N31 -.10427(7) -.00360(10) -.04909(7) .0158(5) Uani ? ? 1.00000 ? ?
C32 -.15817(9) .07123(12) -.04298(8) .0169(6) Uani ? ? 1.00000 ? ?
N33 -.22348(8) .04824(11) -.08291(7) .0194(6) Uani ? ? 1.00000 ? ?
C331 -.29447(10) .11209(16) -.09031(11) .0275(8) Uani ? ? 1.00000 ? ?
C34 -.21061(10) -.04572(14) -.11506(9) .0217(7) Uani ? ? 1.00000 ? ?
C35 -.13703(10) -.07748(13) -.09392(9) .0192(7) Uani ? ? 1.00000 ? ?
O01 -.15888(10) .26858(12) -.17582(9) .0401(8) Uani ? ? 1.00000 ? ?
C01 -.1291(2) .1884(2) -.21877(15) .0644(18) Uani ? ? 1.00000 ? ?
O02 .29817(10) -.04606(13) -.09637(10) .0460(9) Uani ? ? 1.00000 ? ?
C02 .26807(15) .05456(18) -.09151(13) .0404(12) Uani ? ? 1.00000 ? ?
H131a -.06544 .43526 .00351 .04300 Uiso ? ? 1.00000 ? ?
H131b -.04860 .45125 -.07902 .04400 Uiso ? ? 1.00000 ? ?
H131c -.12286 .38983 -.05488 .03900 Uiso ? ? 1.00000 ? ?
H14 .08699 .35333 -.08479 .03500 Uiso ? ? 1.00000 ? ?
H15 .12477 .16900 -.06618 .02600 Uiso ? ? 1.00000 ? ?
H231a -.22221 .17892 .22630 .05900 Uiso ? ? 1.00000 ? ?
H231b -.16207 .26554 .20892 .03600 Uiso ? ? 1.00000 ? ?
H231c -.22280 .23133 .15025 .05100 Uiso ? ? 1.00000 ? ?
H24 -.09724 .05769 .25698 .03400 Uiso ? ? 1.00000 ? ?
H25 -.00874 -.04210 .17559 .01700 Uiso ? ? 1.00000 ? ?
H331a -.27948 .18105 -.10069 .03300 Uiso ? ? 1.00000 ? ?
H331b -.32359 .11004 -.04586 .04800 Uiso ? ? 1.00000 ? ?
H331c -.32622 .08611 -.12877 .04500 Uiso ? ? 1.00000 ? ?
H34 -.24605 -.08189 -.14597 .02700 Uiso ? ? 1.00000 ? ?
H35 -.11246 -.14021 -.10791 .01700 Uiso ? ? 1.00000 ? ?
H01 -.14028 .32871 -.19600 .05000 Uiso ? ? 1.00000 ? ?
H01a -.15017 .12460 -.20234 .12300 Uiso ? ? 1.00000 ? ?
H01b -.07335 .18711 -.21599 .07300 Uiso ? ? 1.00000 ? ?
H01c -.14485 .19900 -.26841 .07500 Uiso ? ? 1.00000 ? ?
H02 .31802 -.05066 -.14337 .06900 Uiso ? ? 1.00000 ? ?
H02a .24304 .06362 -.04561 .06700 Uiso ? ? 1.00000 ? ?
H02b .23032 .06555 -.12944 .04400 Uiso ? ? 1.00000 ? ?
H02c .30992 .10276 -.09654 .08000 Uiso ? ? 1.00000 ? ?

loop_
_atom_site_aniso_label
_atom_site_aniso_U_11
_atom_site_aniso_U_22
_atom_site_aniso_U_33
_atom_site_aniso_U_12
_atom_site_aniso_U_13
_atom_site_aniso_U_23
Fe1 .01187(11) .01490(11) .01248(10) .00086(11) -.00039(10) -.00037(10)
Fe2 .02710(17) .02367(16) .01905(14) .00000 .00468(14) .00000
Cl1 .0422(3) .0419(3) .0288(2) -.0138(2) .0078(2) -.01370(19)
Cl2 .0539(3) .0536(3) .0404(3) .0285(3) .0041(3) .0062(3)
P .01611(16) .01728(17) .01888(16) .00292(14) -.00060(14) -.00051(14)
N11 .0158(6) .0174(5) .0167(5) -.0008(4) -.0002(4) -.0001(4)
C12 .0177(6) .0162(6) .0163(6) -.0003(5) -.0020(5) .0003(5)
N13 .0236(6) .0156(6) .0227(6) -.0016(5) -.0015(5) .0017(5)
C131 .0328(9) .0165(7) .0366(10) .0015(7) -.0042(8) .0025(7)
C14 .0238(8) .0225(8) .0333(9) -.0053(6) .0022(7) .0043(7)
C15 .0190(7) .0245(8) .0269(8) -.0028(6) .0026(6) .0023(6)
N21 .0156(5) .0181(6) .0146(5) .0009(5) -.0002(4) -.0005(4)
C22 .0158(6) .0185(6) .0160(6) .0015(5) .0010(5) -.0007(5)
N23 .0211(6) .0241(7) .0179(6) .0038(5) .0042(5) -.0013(5)
C231 .0332(9) .0318(10) .0269(8) .0099(8) .0103(7) -.0028(7)
C24 .0294(9) .0322(9) .0154(7) .0049(7) .0030(6) .0018(6)
C25 .0232(7) .0264(8) .0154(6) .0035(6) -.0001(5) .0018(6)
N31 .0142(5) .0178(6) .0153(5) -.0003(5) -.0005(4) -.0002(5)
C32 .0146(6) .0190(7) .0171(6) .0004(5) -.0011(5) .0008(5)
N33 .0133(5) .0246(7) .0202(6) .0000(5) -.0028(5) .0006(5)
C331 .0163(7) .0322(9) .0340(9) .0045(7) -.0061(7) .0005(8)
C34 .0174(7) .0273(8) .0205(7) -.0023(6) -.0024(6) -.0037(6)
C35 .0190(7) .0204(7) .0181(6) -.0019(6) -.0006(5) -.0032(5)
O01 .0446(9) .0374(8) .0383(8) .0062(7) .0042(7) -.0071(7)
C01 .105(3) .0467(15) .0413(13) .0368(16) .0212(15) .0063(12)
O02 .0451(9) .0402(9) .0528(10) .0119(7) -.0004(8) .0073(8)
C02 .0451(13) .0324(11) .0436(12) .0017(9) .0018(10) .0062(9)

loop_
_atom_type_symbol
_atom_type_scat_dispersion_real
_atom_type_scat_dispersion_imag
_atom_type_scat_source
C .002 .002 'Int Tables Vol IV Tables 2.2B and 2.3.1'
H 0 0 'Int Tables Vol IV Tables 2.2B and 2.3.1'
Cl .132 .159 'Int Tables Vol IV Tables 2.2B and 2.3.1'
Fe .301 .845 'Int Tables Vol IV Tables 2.2B and 2.3.1'
N .004 .003 'Int Tables Vol IV Tables 2.2B and 2.3.1'
O .008 .006 'Int Tables Vol IV Tables 2.2B and 2.3.1'
P .09 .095 'Int Tables Vol IV Tables 2.2B and 2.3.1'

loop_
_geom_angle_atom_site_label_1
_geom_angle_atom_site_label_2
_geom_angle_atom_site_label_3
_geom_angle_site_symmetry_1
_geom_angle_site_symmetry_3
_geom_angle
_geom_angle_publ_flag
N11 Fe1 N21 . . 89.01(5) yes
N11 Fe1 N31 . . 88.99(5) yes
N11 Fe1 N11 . 5 180.0000 ?
N11 Fe1 N21 . 5 90.99(5) ?
N11 Fe1 N31 . 5 91.01(5) ?
N21 Fe1 N31 . . 88.28(5) yes
N21 Fe1 N11 . 5 90.99(5) ?
N21 Fe1 N21 . 5 180.0000 ?
N21 Fe1 N31 . 5 91.72(5) ?
N31 Fe1 N11 . 5 91.01(5) ?
N31 Fe1 N21 . 5 91.72(5) ?
N31 Fe1 N31 . 5 180.0000 ?
N11 Fe1 N21 5 5 89.01(5) ?
N11 Fe1 N31 5 5 88.99(5) ?
N21 Fe1 N31 5 5 88.28(5) ?
Cl1 Fe2 Cl2 . . 107.59(2) ?
Cl1 Fe2 Cl1 . 4 120.49(2) ?
Cl1 Fe2 Cl2 . 4 106.49(2) ?
Cl2 Fe2 Cl1 . 4 106.49(2) ?
Cl2 Fe2 Cl2 . 4 107.62(3) ?
Cl1 Fe2 Cl2 4 4 107.59(2) ?
C12 P C22 . . 95.14(7) ?
C12 P C32 . . 94.98(7) ?
C22 P C32 . . 95.31(7) ?
Fe1 N11 C12 . . 124.10(10) ?
Fe1 N11 C15 . . 130.21(11) ?
C12 N11 C15 . . 105.68(13) ?
P C12 N11 . . 123.51(12) ?
P C12 N13 . . 125.56(12) ?
N11 C12 N13 . . 110.94(14) ?
C12 N13 C131 . . 126.62(15) ?
C12 N13 C14 . . 107.22(14) ?
C131 N13 C14 . . 126.02(15) ?
N13 C131 H131a . . 109.53 ?
N13 C131 H131b . . 109.16 ?
N13 C131 H131c . . 108.85 ?
H131a C131 H131b . . 109.61 ?
H131a C131 H131c . . 110.0 ?
H131b C131 H131c . . 109.6 ?
N13 C14 C15 . . 106.87(16) ?
N13 C14 H14 . . 126.69 ?
C15 C14 H14 . . 126.44 ?
N11 C15 C14 . . 109.29(15) ?
N11 C15 H15 . . 123.92 ?
C14 C15 H15 . . 126.79 ?
Fe1 N21 C22 . . 124.34(10) ?
Fe1 N21 C25 . . 129.39(11) ?
C22 N21 C25 . . 106.25(13) ?
P C22 N21 . . 123.38(11) ?
P C22 N23 . . 126.40(12) ?
N21 C22 N23 . . 110.22(13) ?
C22 N23 C231 . . 127.37(14) ?
C22 N23 C24 . . 107.58(14) ?
C231 N23 C24 . . 124.94(14) ?
N23 C231 H231a . . 109.31 ?
N23 C231 H231b . . 109.60 ?
N23 C231 H231c . . 109.60 ?
H231a C231 H231b . . 109.3 ?
H231a C231 H231c . . 109.3 ?
H231b C231 H231c . . 109.6 ?
N23 C24 C25 . . 106.84(14) ?
N23 C24 H24 . . 126.61 ?
C25 C24 H24 . . 126.56 ?
N21 C25 C24 . . 109.12(15) ?
N21 C25 H25 . . 125.41 ?
C24 C25 H25 . . 125.48 ?
Fe1 N31 C32 . . 123.48(11) ?
Fe1 N31 C35 . . 130.15(11) ?
C32 N31 C35 . . 106.37(13) ?
P C32 N31 . . 124.17(11) ?
P C32 N33 . . 125.38(12) ?
N31 C32 N33 . . 110.44(13) ?
C32 N33 C331 . . 126.27(14) ?
C32 N33 C34 . . 107.34(13) ?
C331 N33 C34 . . 126.39(14) ?
N33 C331 H331a . . 109.49 ?
N33 C331 H331b . . 109.17 ?
N33 C331 H331c . . 109.35 ?
H331a C331 H331b . . 109.6 ?
H331a C331 H331c . . 109.7 ?
H331b C331 H331c . . 109.48 ?
N33 C34 C35 . . 106.91(14) ?
N33 C34 H34 . . 126.61 ?
C35 C34 H34 . . 126.48 ?
N31 C35 C34 . . 108.94(14) ?
N31 C35 H35 . . 125.58 ?
C34 C35 H35 . . 125.48 ?
C01 O01 H01 . . 106.43 ?
O01 C01 H01a . . 109.6 ?
O01 C01 H01b . . 110.0 ?
O01 C01 H01c . . 109.1 ?
H01a C01 H01b . . 109.9 ?
H01a C01 H01c . . 108.8 ?
H01b C01 H01c . . 109.3 ?
C02 O02 H02 . . 104.48 ?
O02 C02 H02a . . 109.5 ?
O02 C02 H02b . . 109.6 ?
O02 C02 H02c . . 109.7 ?
H02a C02 H02b . . 109.2 ?
H02a C02 H02c . . 109.7 ?
H02b C02 H02c . . 109.2 ?

loop_
_geom_bond_atom_site_label_1
_geom_bond_atom_site_label_2
_geom_bond_site_symmetry_1
_geom_bond_site_symmetry_2
_geom_bond_distance
_geom_bond_publ_flag
Fe1 N11 . . 1.9851(13) yes
Fe1 N21 . . 1.9755(13) yes
Fe1 N31 . . 1.9792(12) yes
Fe1 N11 . 5 1.9851(13) ?
Fe1 N21 . 5 1.9755(13) ?
Fe1 N31 . 5 1.9792(12) ?
Fe2 Cl1 . . 2.2797(5) ?
Fe2 Cl2 . . 2.3648(7) ?
Fe2 Cl1 . 4 2.2797(5) ?
Fe2 Cl2 . 4 2.3648(7) ?
P C12 . . 1.8158(16) ?
P C22 . . 1.8182(16) ?
P C32 . . 1.8177(16) ?
N11 C12 . . 1.335(2) ?
N11 C15 . . 1.378(2) ?
C12 N13 . . 1.350(2) ?
N13 C131 . . 1.459(2) ?
N13 C14 . . 1.368(2) ?
C131 H131a . . .953 ?
C131 H131b . . .947 ?
C131 H131c . . .951 ?
C14 C15 . . 1.360(3) ?
C14 H14 . . .9501 ?
C15 H15 . . .9616 ?
N21 C22 . . 1.336(2) ?
N21 C25 . . 1.375(2) ?
C22 N23 . . 1.356(2) ?
N23 C231 . . 1.459(3) ?
N23 C24 . . 1.365(2) ?
C231 H231a . . .951 ?
C231 H231b . . .948 ?
C231 H231c . . .950 ?
C24 C25 . . 1.362(2) ?
C24 H24 . . .9490 ?
C25 H25 . . .9487 ?
N31 C32 . . 1.336(2) ?
N31 C35 . . 1.379(2) ?
C32 N33 . . 1.358(2) ?
N33 C331 . . 1.465(2) ?
N33 C34 . . 1.372(2) ?
C331 H331a . . .950 ?
C331 H331b . . .952 ?
C331 H331c . . .9478 ?
C34 C35 . . 1.366(2) ?
C34 H34 . . .9487 ?
C35 H35 . . .9494 ?
O01 C01 . . 1.398(3) ?
O01 H01 . . .9192 ?
C01 H01a . . .950 ?
C01 H01b . . .944 ?
C01 H01c . . .958 ?
O02 C02 . . 1.405(3) ?
O02 H02 . . .9263 ?
C02 H02a . . .949 ?
C02 H02b . . .954 ?
C02 H02c . . .949 ?
